data_4324870
loop_
_publ_author_name
'Patr\'icia Neves'
'Sandra Gago'
'Salete S. Balula'
'Andr\'e D. Lopes'
'Anabela A. Valente'
'Lu\'is Cunha-Silva'
'Filipe A. Almeida Paz'
'Martyn Pillinger'
'Jo\~ao Rocha'
'Carlos M. Silva'
'Isabel S. Gon\,calves'

_publ_contact_author_address
; Department of Chemistry
  University of Aveiro
  CICECO
  3810-193
  Aveiro
  Portugal
;
_publ_contact_author_email igoncalves@ua.pt
_publ_contact_author_fax '+351 234 370084'
_publ_contact_author_name 'Professor Isabel Goncalves'
_publ_contact_author_phone '+351 234 378190'
_publ_section_title
;
 Synthesis and Catalytic Properties of Molybdenum(VI) Complexes with
 Tris(3,5-dimethyl-1-pyrazolyl)methane
;
_journal_name_full 'Inorganic Chemistry'
_journal_page_first 3490
_journal_page_last 3500
_journal_paper_doi 10.1021/ic102456z
_journal_volume 50
_journal_year 2011
_chemical_formula_moiety 'C16 H24 Mo2 N6 O9, 3(H2 O)'
_chemical_formula_sum 'C16 H30 Mo2 N6 O12'
_chemical_formula_weight 690.34
_chemical_name_systematic
; 
 ? 
;
_space_group_IT_number 14
_symmetry_cell_setting monoclinic
_symmetry_space_group_name_Hall '-P 2ybc'
_symmetry_space_group_name_H-M 'P 1 21/c 1'
_atom_sites_solution_hydrogens geom
_atom_sites_solution_primary direct
_atom_sites_solution_secondary difmap
_audit_creation_date '21 January 2010'
_audit_creation_method 'SELEXL-97, manual editing and enCIFer'
_cell_angle_alpha 90.00
_cell_angle_beta 115.405(2)
_cell_angle_gamma 90.00
_cell_formula_units_Z 4
_cell_length_a 12.7169(6)
_cell_length_b 15.6739(8)
_cell_length_c 13.9182(7)
_cell_measurement_reflns_used 9803
_cell_measurement_temperature 180(2)
_cell_measurement_theta_max 30.03
_cell_measurement_theta_min 2.20
_cell_volume 2505.9(2)
_computing_cell_refinement 'APEX2 '
_computing_data_collection 'APEX2 (Bruker, 2006)'
_computing_data_reduction 'SAINT+ (Bruker, 1997-2005)'
_computing_molecular_graphics 'DIAMOND (Brandenburg, 2006)'
_computing_publication_material 'SHELXTL '
_computing_structure_refinement 'SHELXTL '
_computing_structure_solution 'SHELXTL (Bruker 2001)'
_diffrn_ambient_temperature 180(2)
_diffrn_measured_fraction_theta_full 0.997
_diffrn_measured_fraction_theta_max 0.997
_diffrn_measurement_device_type 'Bruker X8 Kappa CCD APEX II'
_diffrn_measurement_method 'omega/phi scans'
_diffrn_radiation_monochromator graphite
_diffrn_radiation_source 'fine-focus sealed tube'
_diffrn_radiation_type MoK\a
_diffrn_radiation_wavelength 0.71073
_diffrn_reflns_av_R_equivalents 0.0357
_diffrn_reflns_av_sigmaI/netI 0.0276
_diffrn_reflns_limit_h_max 17
_diffrn_reflns_limit_h_min -17
_diffrn_reflns_limit_k_max 21
_diffrn_reflns_limit_k_min -21
_diffrn_reflns_limit_l_max 18
_diffrn_reflns_limit_l_min -19
_diffrn_reflns_number 66423
_diffrn_reflns_theta_full 29.13
_diffrn_reflns_theta_max 29.13
_diffrn_reflns_theta_min 3.55
_exptl_absorpt_coefficient_mu 1.071
_exptl_absorpt_correction_T_max 0.9385
_exptl_absorpt_correction_T_min 0.8143
_exptl_absorpt_correction_type multi-scan
_exptl_absorpt_process_details
;
SADABS Sheldrick, G.M. (Univesity of Gottingen, 2007)
;
_exptl_crystal_colour Yellow
_exptl_crystal_density_diffrn 1.830
_exptl_crystal_description Plate
_exptl_crystal_F_000 1392
_exptl_crystal_size_max 0.20
_exptl_crystal_size_mid 0.16
_exptl_crystal_size_min 0.06
_refine_diff_density_max 0.461
_refine_diff_density_min -0.823
_refine_diff_density_rms 0.086
_refine_ls_extinction_method none
_refine_ls_goodness_of_fit_ref 1.047
_refine_ls_hydrogen_treatment mixed
_refine_ls_matrix_type full
_refine_ls_number_parameters 355
_refine_ls_number_reflns 6731
_refine_ls_number_restraints 12
_refine_ls_restrained_S_all 1.048
_refine_ls_R_factor_all 0.0408
_refine_ls_R_factor_gt 0.0247
_refine_ls_shift/su_max 0.001
_refine_ls_shift/su_mean 0.000
_refine_ls_structure_factor_coef Fsqd
_refine_ls_weighting_details 'calc w=1/[\s^2^(Fo^2^)+(0.0200P)^2^+2.7601P] where P=(Fo^2^+2Fc^2^)/3'
_refine_ls_weighting_scheme calc
_refine_ls_wR_factor_gt 0.0508
_refine_ls_wR_factor_ref 0.0572
_reflns_number_gt 5420
_reflns_number_total 6731
_reflns_threshold_expression >2sigma(I)
_cod_data_source_file ic102456z_si_003.cif
_cod_data_source_block 3
_cod_database_code 4324870

loop_
_symmetry_equiv_pos_as_xyz
'x, y, z'
'-x, y+1/2, -z+1/2'
'-x, -y, -z'
'x, -y-1/2, z-1/2'

loop_
_atom_site_label
_atom_site_type_symbol
_atom_site_fract_x
_atom_site_fract_y
_atom_site_fract_z
_atom_site_U_iso_or_equiv
_atom_site_adp_type
_atom_site_occupancy
_atom_site_symmetry_multiplicity
_atom_site_calc_flag
_atom_site_refinement_flags
Mo1 Mo 0.344636(14) 0.280556(11) 0.654069(14) 0.01389(5) Uani 1 1 d .
Mo2 Mo 0.091027(16) 0.186353(12) 0.671945(16) 0.01971(5) Uani 1 1 d .
N1 N 0.51236(15) 0.32650(11) 0.64806(14) 0.0179(4) Uani 1 1 d .
N2 N 0.62082(15) 0.32418(11) 0.73145(14) 0.0175(4) Uani 1 1 d .
N3 N 0.45658(14) 0.33662(11) 0.82235(13) 0.0149(3) Uani 1 1 d .
N4 N 0.57377(14) 0.32145(11) 0.87981(13) 0.0149(3) Uani 1 1 d .
N5 N 0.48344(14) 0.17550(11) 0.74095(14) 0.0162(4) Uani 1 1 d .
N6 N 0.59874(14) 0.19199(11) 0.80363(14) 0.0174(4) Uani 1 1 d .
O1 O 0.31213(13) 0.22669(10) 0.53889(12) 0.0242(3) Uani 1 1 d .
O2 O 0.28822(12) 0.38079(9) 0.61236(12) 0.0208(3) Uani 1 1 d .
O3 O 0.25166(12) 0.23443(9) 0.70885(12) 0.0196(3) Uani 1 1 d .
O4 O 0.14007(16) 0.09005(11) 0.72501(16) 0.0374(4) Uani 1 1 d .
O5 O 0.07477(14) 0.17280(12) 0.52630(14) 0.0337(4) Uani 1 1 d .
O6 O -0.03354(15) 0.15317(13) 0.53664(14) 0.0395(5) Uani 1 1 d .
O7 O 0.08820(13) 0.24708(11) 0.79341(12) 0.0249(3) Uani 1 1 d .
O8 O -0.02517(13) 0.20877(11) 0.72378(13) 0.0286(4) Uani 1 1 d .
C1 C 0.5261(2) 0.36448(14) 0.56811(18) 0.0222(5) Uani 1 1 d .
C2 C 0.6434(2) 0.38572(15) 0.60133(19) 0.0258(5) Uani 1 1 d .
H2 H 0.6761 0.4133 0.5597 0.031 Uiso 1 1 calc R
C3 C 0.70274(19) 0.35951(14) 0.70489(19) 0.0220(5) Uani 1 1 d .
C4 C 0.4266(2) 0.37891(17) 0.46228(19) 0.0316(6) Uani 1 1 d .
H4A H 0.4012 0.3242 0.4255 0.047 Uiso 1 1 calc R
H4B H 0.4513 0.4167 0.4197 0.047 Uiso 1 1 calc R
H4C H 0.3620 0.4053 0.4721 0.047 Uiso 1 1 calc R
C5 C 0.82815(19) 0.36579(17) 0.7804(2) 0.0307(6) Uani 1 1 d .
H5A H 0.8359 0.3965 0.8444 0.046 Uiso 1 1 calc R
H5B H 0.8702 0.3967 0.7465 0.046 Uiso 1 1 calc R
H5C H 0.8608 0.3083 0.7999 0.046 Uiso 1 1 calc R
C6 C 0.42228(18) 0.37516(13) 0.88968(17) 0.0165(4) Uani 1 1 d .
C7 C 0.51725(18) 0.38366(14) 0.98954(17) 0.0203(4) Uani 1 1 d .
H7 H 0.5159 0.4090 1.0510 0.024 Uiso 1 1 calc R
C8 C 0.61228(18) 0.34883(13) 0.98232(16) 0.0173(4) Uani 1 1 d .
C9 C 0.29997(18) 0.40355(14) 0.85688(18) 0.0212(5) Uani 1 1 d .
H9A H 0.2653 0.4191 0.7814 0.032 Uiso 1 1 calc R
H9B H 0.2991 0.4532 0.8993 0.032 Uiso 1 1 calc R
H9C H 0.2550 0.3571 0.8683 0.032 Uiso 1 1 calc R
C10 C 0.73529(19) 0.34076(17) 1.06261(18) 0.0265(5) Uani 1 1 d .
H10A H 0.7617 0.2819 1.0633 0.040 Uiso 1 1 calc R
H10B H 0.7409 0.3554 1.1331 0.040 Uiso 1 1 calc R
H10C H 0.7843 0.3796 1.0443 0.040 Uiso 1 1 calc R
C11 C 0.47552(18) 0.09033(13) 0.73078(17) 0.0178(4) Uani 1 1 d .
C12 C 0.5858(2) 0.05369(14) 0.78672(18) 0.0230(5) Uani 1 1 d .
H12 H 0.6037 -0.0055 0.7924 0.028 Uiso 1 1 calc R
C13 C 0.66312(19) 0.11895(14) 0.83165(17) 0.0215(5) Uani 1 1 d .
C14 C 0.3628(2) 0.04650(14) 0.66834(19) 0.0247(5) Uani 1 1 d .
H14A H 0.3196 0.0413 0.7118 0.037 Uiso 1 1 calc R
H14B H 0.3776 -0.0104 0.6478 0.037 Uiso 1 1 calc R
H14C H 0.3170 0.0798 0.6043 0.037 Uiso 1 1 calc R
C15 C 0.7920(2) 0.11853(17) 0.8966(2) 0.0349(6) Uani 1 1 d .
H15A H 0.8295 0.1506 0.8593 0.052 Uiso 1 1 calc R
H15B H 0.8204 0.0596 0.9074 0.052 Uiso 1 1 calc R
H15C H 0.8107 0.1452 0.9658 0.052 Uiso 1 1 calc R
C16 C 0.63633(17) 0.27962(13) 0.82773(16) 0.0163(4) Uani 1 1 d .
H16 H 0.7211 0.2799 0.8773 0.020 Uiso 1 1 calc R
O1W O 0.03437(15) 0.32155(11) 0.60176(14) 0.0284(4) Uani 1 1 d D
H1W H 0.042(2) 0.3355(17) 0.5413(16) 0.043 Uiso 1 1 d D
H2W H 0.037(3) 0.3696(14) 0.6407(19) 0.043 Uiso 1 1 d D
O2W O 0.07709(15) 0.38373(12) 0.43226(13) 0.0301(4) Uani 1 1 d D
H3W H 0.073(2) 0.3414(15) 0.3858(19) 0.045 Uiso 1 1 d D
H4W H 0.1527(17) 0.3961(18) 0.4784(19) 0.045 Uiso 1 1 d D
O3W O 0.0363(2) 0.47171(13) 0.69935(16) 0.0470(5) Uani 1 1 d D
H5W H -0.004(3) 0.5177(17) 0.660(2) 0.070 Uiso 1 1 d D
H6W H 0.048(3) 0.476(2) 0.7686(15) 0.070 Uiso 1 1 d D
O4W O 0.09607(16) 0.02147(12) 0.42166(15) 0.0356(4) Uani 1 1 d D
H7W H 0.089(3) 0.0734(12) 0.449(2) 0.053 Uiso 1 1 d D
H8W H 0.065(3) -0.0208(13) 0.449(2) 0.053 Uiso 1 1 d D

loop_
_atom_site_aniso_label
_atom_site_aniso_U_11
_atom_site_aniso_U_22
_atom_site_aniso_U_33
_atom_site_aniso_U_23
_atom_site_aniso_U_13
_atom_site_aniso_U_12
Mo1 0.01205(8) 0.01300(8) 0.01379(9) -0.00061(7) 0.00284(7) -0.00065(6)
Mo2 0.01711(9) 0.02100(10) 0.02269(10) -0.00544(8) 0.01012(8) -0.00592(7)
N1 0.0156(8) 0.0208(9) 0.0159(9) -0.0002(7) 0.0054(7) -0.0015(7)
N2 0.0147(8) 0.0210(9) 0.0180(9) -0.0005(7) 0.0080(7) -0.0011(7)
N3 0.0106(8) 0.0158(8) 0.0164(9) -0.0010(7) 0.0039(7) 0.0012(6)
N4 0.0104(8) 0.0185(9) 0.0135(8) -0.0008(7) 0.0029(7) 0.0010(6)
N5 0.0142(8) 0.0158(9) 0.0182(9) -0.0006(7) 0.0066(7) 0.0007(7)
N6 0.0141(8) 0.0149(8) 0.0207(9) 0.0005(7) 0.0050(7) 0.0025(7)
O1 0.0252(8) 0.0244(8) 0.0198(8) -0.0042(7) 0.0066(7) -0.0019(6)
O2 0.0187(7) 0.0158(7) 0.0222(8) 0.0017(6) 0.0034(6) 0.0002(6)
O3 0.0146(7) 0.0197(8) 0.0229(8) -0.0001(6) 0.0064(6) -0.0022(6)
O4 0.0414(10) 0.0214(9) 0.0616(13) 0.0022(9) 0.0336(10) -0.0031(8)
O5 0.0260(9) 0.0488(12) 0.0317(10) -0.0174(8) 0.0177(8) -0.0165(8)
O6 0.0260(9) 0.0623(13) 0.0325(10) -0.0216(9) 0.0146(8) -0.0226(9)
O7 0.0226(8) 0.0313(9) 0.0199(8) -0.0037(7) 0.0081(7) -0.0035(7)
O8 0.0193(8) 0.0385(10) 0.0295(9) -0.0064(8) 0.0120(7) -0.0064(7)
C1 0.0278(12) 0.0222(11) 0.0202(11) 0.0008(9) 0.0137(10) 0.0009(9)
C2 0.0302(12) 0.0270(12) 0.0278(13) 0.0008(10) 0.0197(11) -0.0046(10)
C3 0.0220(11) 0.0208(11) 0.0296(12) -0.0055(9) 0.0172(10) -0.0040(9)
C4 0.0355(14) 0.0390(15) 0.0193(12) 0.0066(11) 0.0108(11) -0.0017(11)
C5 0.0183(11) 0.0376(15) 0.0385(15) -0.0012(12) 0.0143(11) -0.0059(10)
C6 0.0179(10) 0.0140(9) 0.0186(10) 0.0000(8) 0.0086(9) -0.0007(8)
C7 0.0211(11) 0.0252(11) 0.0147(10) -0.0035(9) 0.0078(9) -0.0009(9)
C8 0.0184(10) 0.0192(10) 0.0129(10) 0.0001(8) 0.0054(8) -0.0030(8)
C9 0.0183(10) 0.0228(11) 0.0235(11) -0.0015(9) 0.0100(9) 0.0037(8)
C10 0.0175(11) 0.0380(14) 0.0184(11) -0.0029(10) 0.0023(9) 0.0010(10)
C11 0.0247(11) 0.0145(10) 0.0171(10) 0.0007(8) 0.0117(9) 0.0022(8)
C12 0.0278(12) 0.0154(10) 0.0259(12) 0.0021(9) 0.0117(10) 0.0070(9)
C13 0.0215(11) 0.0211(11) 0.0213(11) 0.0038(9) 0.0086(9) 0.0098(9)
C14 0.0287(12) 0.0148(10) 0.0312(13) -0.0035(9) 0.0136(11) -0.0023(9)
C15 0.0206(12) 0.0345(14) 0.0394(15) 0.0027(12) 0.0031(11) 0.0123(10)
C16 0.0124(9) 0.0181(10) 0.0177(10) -0.0002(8) 0.0059(8) 0.0009(8)
O1W 0.0288(9) 0.0333(10) 0.0233(9) 0.0070(7) 0.0114(8) 0.0091(7)
O2W 0.0268(9) 0.0391(11) 0.0194(9) -0.0006(8) 0.0050(7) 0.0021(8)
O3W 0.0667(14) 0.0397(12) 0.0347(11) 0.0084(9) 0.0219(11) 0.0255(10)
O4W 0.0372(10) 0.0321(10) 0.0437(11) -0.0095(9) 0.0232(9) -0.0095(8)

loop_
_atom_type_symbol
_atom_type_description
_atom_type_scat_dispersion_real
_atom_type_scat_dispersion_imag
_atom_type_scat_source
C C 0.0033 0.0016 'International Tables Vol C Tables 4.2.6.8 and 6.1.1.4'
H H 0.0000 0.0000 'International Tables Vol C Tables 4.2.6.8 and 6.1.1.4'
N N 0.0061 0.0033 'International Tables Vol C Tables 4.2.6.8 and 6.1.1.4'
O O 0.0106 0.0060 'International Tables Vol C Tables 4.2.6.8 and 6.1.1.4'
Mo Mo -1.6832 0.6857 'International Tables Vol C Tables 4.2.6.8 and 6.1.1.4'

loop_
_geom_angle_atom_site_label_1
_geom_angle_atom_site_label_2
_geom_angle_atom_site_label_3
_geom_angle
O1 Mo1 O2 103.77(7)
O1 Mo1 O3 105.10(7)
O2 Mo1 O3 104.69(7)
O1 Mo1 N1 88.58(7)
O2 Mo1 N1 87.74(7)
O3 Mo1 N1 158.36(7)
O1 Mo1 N3 158.91(7)
O2 Mo1 N3 88.93(6)
O3 Mo1 N3 87.42(6)
N1 Mo1 N3 74.97(6)
O1 Mo1 N5 87.82(7)
O2 Mo1 N5 158.59(6)
O3 Mo1 N5 89.17(6)
N1 Mo1 N5 74.42(6)
N3 Mo1 N5 75.24(6)
O4 Mo2 O8 101.44(8)
O4 Mo2 O6 100.40(9)
O8 Mo2 O6 88.54(7)
O4 Mo2 O7 101.45(8)
O8 Mo2 O7 44.62(7)
O6 Mo2 O7 131.28(7)
O4 Mo2 O5 102.25(9)
O8 Mo2 O5 130.33(7)
O6 Mo2 O5 44.52(7)
O7 Mo2 O5 156.24(8)
O4 Mo2 O3 94.54(7)
O8 Mo2 O3 133.34(7)
O6 Mo2 O3 131.31(7)
O7 Mo2 O3 89.45(6)
O5 Mo2 O3 87.13(6)
O4 Mo2 O1W 176.71(7)
O8 Mo2 O1W 80.90(7)
O6 Mo2 O1W 81.90(8)
O7 Mo2 O1W 78.54(7)
O5 Mo2 O1W 77.70(7)
O3 Mo2 O1W 82.18(6)
C1 N1 N2 105.85(17)
C1 N1 Mo1 128.85(15)
N2 N1 Mo1 125.21(13)
C3 N2 N1 111.60(17)
C3 N2 C16 129.08(18)
N1 N2 C16 119.00(16)
C6 N3 N4 105.59(16)
C6 N3 Mo1 129.31(13)
N4 N3 Mo1 124.16(12)
C8 N4 N3 111.52(16)
C8 N4 C16 129.83(17)
N3 N4 C16 118.65(16)
C11 N5 N6 105.43(16)
C11 N5 Mo1 129.85(14)
N6 N5 Mo1 124.10(12)
C13 N6 N5 111.76(17)
C13 N6 C16 129.28(18)
N5 N6 C16 118.92(16)
Mo1 O3 Mo2 144.26(9)
O6 O5 Mo2 67.09(9)
O5 O6 Mo2 68.39(9)
O8 O7 Mo2 66.99(9)
O7 O8 Mo2 68.38(9)
N1 C1 C2 109.4(2)
N1 C1 C4 122.1(2)
C2 C1 C4 128.5(2)
C3 C2 C1 107.66(19)
C3 C2 H2 126.2
C1 C2 H2 126.2
N2 C3 C2 105.48(19)
N2 C3 C5 123.2(2)
C2 C3 C5 131.4(2)
C1 C4 H4A 109.5
C1 C4 H4B 109.5
H4A C4 H4B 109.5
C1 C4 H4C 109.5
H4A C4 H4C 109.5
H4B C4 H4C 109.5
C3 C5 H5A 109.5
C3 C5 H5B 109.5
H5A C5 H5B 109.5
C3 C5 H5C 109.5
H5A C5 H5C 109.5
H5B C5 H5C 109.5
N3 C6 C7 109.67(18)
N3 C6 C9 122.19(18)
C7 C6 C9 128.14(19)
C8 C7 C6 107.54(19)
C8 C7 H7 126.2
C6 C7 H7 126.2
N4 C8 C7 105.68(18)
N4 C8 C10 123.31(19)
C7 C8 C10 131.0(2)
C6 C9 H9A 109.5
C6 C9 H9B 109.5
H9A C9 H9B 109.5
C6 C9 H9C 109.5
H9A C9 H9C 109.5
H9B C9 H9C 109.5
C8 C10 H10A 109.5
C8 C10 H10B 109.5
H10A C10 H10B 109.5
C8 C10 H10C 109.5
H10A C10 H10C 109.5
H10B C10 H10C 109.5
N5 C11 C12 109.69(19)
N5 C11 C14 122.08(19)
C12 C11 C14 128.2(2)
C13 C12 C11 107.37(19)
C13 C12 H12 126.3
C11 C12 H12 126.3
N6 C13 C12 105.74(18)
N6 C13 C15 123.0(2)
C12 C13 C15 131.2(2)
C11 C14 H14A 109.5
C11 C14 H14B 109.5
H14A C14 H14B 109.5
C11 C14 H14C 109.5
H14A C14 H14C 109.5
H14B C14 H14C 109.5
C13 C15 H15A 109.5
C13 C15 H15B 109.5
H15A C15 H15B 109.5
C13 C15 H15C 109.5
H15A C15 H15C 109.5
H15B C15 H15C 109.5
N4 C16 N6 110.46(16)
N4 C16 N2 111.11(16)
N6 C16 N2 110.09(17)
N4 C16 H16 108.4
N6 C16 H16 108.4
N2 C16 H16 108.4
Mo2 O1W H1W 118.0(17)
Mo2 O1W H2W 125.1(17)
H1W O1W H2W 111(2)
H3W O2W H4W 112(2)
H5W O3W H6W 112(2)
H7W O4W H8W 109(2)

loop_
_geom_bond_atom_site_label_1
_geom_bond_atom_site_label_2
_geom_bond_distance
Mo1 O1 1.6986(15)
Mo1 O2 1.7213(15)
Mo1 O3 1.8098(14)
Mo1 N1 2.2865(17)
Mo1 N3 2.3289(17)
Mo1 N5 2.3363(17)
Mo2 O4 1.6785(18)
Mo2 O8 1.9345(16)
Mo2 O6 1.9408(17)
Mo2 O7 1.9538(16)
Mo2 O5 1.9589(17)
Mo2 O3 2.0259(14)
Mo2 O1W 2.3152(17)
N1 C1 1.338(3)
N1 N2 1.370(2)
N2 C3 1.363(3)
N2 C16 1.448(3)
N3 C6 1.336(3)
N3 N4 1.376(2)
N4 C8 1.364(3)
N4 C16 1.443(3)
N5 C11 1.342(3)
N5 N6 1.371(2)
N6 C13 1.363(3)
N6 C16 1.446(3)
O5 O6 1.477(2)
O7 O8 1.476(2)
C1 C2 1.400(3)
C1 C4 1.491(3)
C2 C3 1.372(3)
C2 H2 0.9500
C3 C5 1.490(3)
C4 H4A 0.9800
C4 H4B 0.9800
C4 H4C 0.9800
C5 H5A 0.9800
C5 H5B 0.9800
C5 H5C 0.9800
C6 C7 1.403(3)
C6 C9 1.489(3)
C7 C8 1.369(3)
C7 H7 0.9500
C8 C10 1.487(3)
C9 H9A 0.9800
C9 H9B 0.9800
C9 H9C 0.9800
C10 H10A 0.9800
C10 H10B 0.9800
C10 H10C 0.9800
C11 C12 1.403(3)
C11 C14 1.487(3)
C12 C13 1.370(3)
C12 H12 0.9500
C13 C15 1.494(3)
C14 H14A 0.9800
C14 H14B 0.9800
C14 H14C 0.9800
C15 H15A 0.9800
C15 H15B 0.9800
C15 H15C 0.9800
C16 H16 1.0000
O1W H1W 0.916(16)
O1W H2W 0.921(16)
O2W H3W 0.914(16)
O2W H4W 0.920(16)
O3W H5W 0.918(17)
O3W H6W 0.913(17)
O4W H7W 0.923(16)
O4W H8W 0.930(16)

loop_
_geom_hbond_atom_site_label_D
_geom_hbond_atom_site_label_H
_geom_hbond_atom_site_label_A
_geom_hbond_distance_DH
_geom_hbond_distance_HA
_geom_hbond_distance_DA
_geom_hbond_angle_DHA
_geom_hbond_site_symmetry_A
O1W H1W O2W 0.916(16) 1.910(18) 2.812(2) 168(2) .
O1W H2W O3W 0.921(16) 1.797(17) 2.712(3) 172(2) .
O2W H3W O7 0.914(16) 1.954(17) 2.862(2) 172(2) 4_565
O2W H3W O8 0.914(16) 2.202(19) 2.996(2) 145(2) 4_565
O2W H4W O2 0.920(16) 1.94(2) 2.778(2) 152(3) .
O3W H5W O2W 0.918(17) 1.968(17) 2.881(3) 173(3) 3_566
O3W H6W O4W 0.913(17) 1.948(17) 2.854(3) 171(3) 4_566
O4W H7W O5 0.923(16) 1.941(18) 2.856(3) 171(3) .
O4W H7W O6 0.923(16) 2.66(2) 3.435(3) 142(2) .
O4W H8W O6 0.930(16) 2.139(18) 2.976(3) 149(2) 3_556

loop_
_geom_torsion_atom_site_label_1
_geom_torsion_atom_site_label_2
_geom_torsion_atom_site_label_3
_geom_torsion_atom_site_label_4
_geom_torsion
O1 Mo1 N1 C1 51.70(19)
O2 Mo1 N1 C1 -52.14(19)
O3 Mo1 N1 C1 -178.20(18)
N3 Mo1 N1 C1 -141.63(19)
N5 Mo1 N1 C1 139.84(19)
O1 Mo1 N1 N2 -132.28(16)
O2 Mo1 N1 N2 123.88(16)
O3 Mo1 N1 N2 -2.2(3)
N3 Mo1 N1 N2 34.38(15)
N5 Mo1 N1 N2 -44.15(15)
C1 N1 N2 C3 -0.5(2)
Mo1 N1 N2 C3 -177.27(14)
C1 N1 N2 C16 -174.59(18)
Mo1 N1 N2 C16 8.6(2)
O1 Mo1 N3 C6 -171.51(19)
O2 Mo1 N3 C6 60.70(18)
O3 Mo1 N3 C6 -44.06(18)
N1 Mo1 N3 C6 148.65(18)
N5 Mo1 N3 C6 -133.88(18)
O1 Mo1 N3 N4 -4.3(3)
O2 Mo1 N3 N4 -132.12(15)
O3 Mo1 N3 N4 123.12(15)
N1 Mo1 N3 N4 -44.18(15)
N5 Mo1 N3 N4 33.30(14)
C6 N3 N4 C8 1.0(2)
Mo1 N3 N4 C8 -168.78(13)
C6 N3 N4 C16 179.87(17)
Mo1 N3 N4 C16 10.1(2)
O1 Mo1 N5 C11 -44.55(18)
O2 Mo1 N5 C11 -168.28(19)
O3 Mo1 N5 C11 60.60(18)
N1 Mo1 N5 C11 -133.68(19)
N3 Mo1 N5 C11 148.15(19)
O1 Mo1 N5 N6 125.15(16)
O2 Mo1 N5 N6 1.4(3)
O3 Mo1 N5 N6 -129.70(16)
N1 Mo1 N5 N6 36.02(15)
N3 Mo1 N5 N6 -42.15(15)
C11 N5 N6 C13 0.8(2)
Mo1 N5 N6 C13 -171.04(14)
C11 N5 N6 C16 178.71(17)
Mo1 N5 N6 C16 6.9(2)
O1 Mo1 O3 Mo2 -37.67(16)
O2 Mo1 O3 Mo2 71.33(15)
N1 Mo1 O3 Mo2 -165.29(13)
N3 Mo1 O3 Mo2 159.54(14)
N5 Mo1 O3 Mo2 -125.19(14)
O4 Mo2 O3 Mo1 120.31(15)
O8 Mo2 O3 Mo1 -129.30(14)
O6 Mo2 O3 Mo1 12.21(19)
O7 Mo2 O3 Mo1 -138.24(15)
O5 Mo2 O3 Mo1 18.24(15)
O1W Mo2 O3 Mo1 -59.73(14)
O4 Mo2 O5 O6 92.44(13)
O8 Mo2 O5 O6 -24.34(15)
O7 Mo2 O5 O6 -91.46(19)
O3 Mo2 O5 O6 -173.54(12)
O1W Mo2 O5 O6 -90.92(12)
O4 Mo2 O6 O5 -96.96(12)
O8 Mo2 O6 O5 161.69(12)
O7 Mo2 O6 O5 147.59(11)
O3 Mo2 O6 O5 8.61(16)
O1W Mo2 O6 O5 80.67(11)
O4 Mo2 O7 O8 -94.74(11)
O6 Mo2 O7 O8 20.28(14)
O5 Mo2 O7 O8 89.15(18)
O3 Mo2 O7 O8 170.74(10)
O1W Mo2 O7 O8 88.61(10)
O4 Mo2 O8 O7 94.79(11)
O6 Mo2 O8 O7 -164.90(11)
O5 Mo2 O8 O7 -148.10(10)
O3 Mo2 O8 O7 -12.78(14)
O1W Mo2 O8 O7 -82.86(10)
N2 N1 C1 C2 0.2(2)
Mo1 N1 C1 C2 176.83(15)
N2 N1 C1 C4 179.9(2)
Mo1 N1 C1 C4 -3.4(3)
N1 C1 C2 C3 0.1(3)
C4 C1 C2 C3 -179.6(2)
N1 N2 C3 C2 0.6(2)
C16 N2 C3 C2 173.9(2)
N1 N2 C3 C5 179.8(2)
C16 N2 C3 C5 -6.8(3)
C1 C2 C3 N2 -0.4(3)
C1 C2 C3 C5 -179.6(2)
N4 N3 C6 C7 -0.5(2)
Mo1 N3 C6 C7 168.53(14)
N4 N3 C6 C9 179.02(18)
Mo1 N3 C6 C9 -12.0(3)
N3 C6 C7 C8 -0.1(2)
C9 C6 C7 C8 -179.6(2)
N3 N4 C8 C7 -1.0(2)
C16 N4 C8 C7 -179.8(2)
N3 N4 C8 C10 -179.9(2)
C16 N4 C8 C10 1.3(3)
C6 C7 C8 N4 0.7(2)
C6 C7 C8 C10 179.5(2)
N6 N5 C11 C12 -0.2(2)
Mo1 N5 C11 C12 170.94(14)
N6 N5 C11 C14 179.52(19)
Mo1 N5 C11 C14 -9.3(3)
N5 C11 C12 C13 -0.4(3)
C14 C11 C12 C13 179.9(2)
N5 N6 C13 C12 -1.0(2)
C16 N6 C13 C12 -178.7(2)
N5 N6 C13 C15 177.8(2)
C16 N6 C13 C15 0.1(4)
C11 C12 C13 N6 0.8(2)
C11 C12 C13 C15 -177.9(2)
C8 N4 C16 N6 110.5(2)
N3 N4 C16 N6 -68.2(2)
C8 N4 C16 N2 -127.0(2)
N3 N4 C16 N2 54.3(2)
C13 N6 C16 N4 -124.4(2)
N5 N6 C16 N4 58.1(2)
C13 N6 C16 N2 112.6(2)
N5 N6 C16 N2 -65.0(2)
C3 N2 C16 N4 121.1(2)
N1 N2 C16 N4 -65.9(2)
C3 N2 C16 N6 -116.2(2)
N1 N2 C16 N6 56.8(2)
